data_1505232
loop_
_publ_author_name
'Amagata, Taro'
'Tanaka, Makoto'
'Yamada, Takeshi'
'Doi, Mitsunobu'
'Minoura, Katsuhiko'
'Ohishi, Hirofumi'
'Yamori, Takao'
'Numata, Atsushi'

_publ_section_title
;
 Variation in cytostatic constituents of a sponge-derived Gymnascella
 dankaliensis by manipulating the carbon source.
;
_journal_issue 11
_journal_name_full 'Journal of natural products'
_journal_page_first 1731
_journal_page_last 1740
_journal_paper_doi 10.1021/np070165m
_journal_volume 70
_journal_year 2007
_chemical_formula_sum 'C28 H38 O2'
_chemical_formula_weight 406.58
_chemical_name_common 'gymnasterone D'
_chemical_name_systematic
; 
 ?
;
_space_group_IT_number 19
_symmetry_cell_setting orthorhombic
_symmetry_space_group_name_Hall 'P 2ac 2ab'
_symmetry_space_group_name_H-M 'P 21 21 21'
_atom_sites_solution_hydrogens geom
_atom_sites_solution_primary direct
_atom_sites_solution_secondary difmap
_audit_creation_method SHELXL
_cell_angle_alpha 90.0
_cell_angle_beta 90.0
_cell_angle_gamma 90.0
_cell_formula_units_Z 8
_cell_length_a 22.038(6)
_cell_length_b 34.524(10)
_cell_length_c 6.446(2)
_cell_measurement_temperature 293(2)
_cell_volume 4904(2)
_computing_structure_refinement 'SHELXL-93 (Sheldrick, 1993)'
_computing_structure_solution 'SHELXS-86 (Sheldrick, 1990)'
_diffrn_ambient_temperature 293(2)
_diffrn_measurement_device 'Rigaku AFC5R'
_diffrn_measurement_method 2\q-\w
_diffrn_radiation_monochromator graphite
_diffrn_radiation_source 'Rigaku RU200'
_diffrn_radiation_type CuK\a
_diffrn_radiation_wavelength 1.54178
_diffrn_reflns_av_R_equivalents 0.1110
_diffrn_reflns_av_sigmaI/netI 0.0748
_diffrn_reflns_limit_h_max 24
_diffrn_reflns_limit_h_min 0
_diffrn_reflns_limit_k_max 38
_diffrn_reflns_limit_k_min 0
_diffrn_reflns_limit_l_max 7
_diffrn_reflns_limit_l_min 0
_diffrn_reflns_number 4194
_diffrn_reflns_theta_max 60.04
_diffrn_reflns_theta_min 2.56
_exptl_absorpt_coefficient_mu 0.514
_exptl_absorpt_correction_type none
_exptl_crystal_density_diffrn 1.101
_exptl_crystal_F_000 1776
_refine_diff_density_max 0.274
_refine_diff_density_min -0.251
_refine_diff_density_rms 0.065
_refine_ls_abs_structure_details 'Flack H D (1983), Acta Cryst. A39, 876-881'
_refine_ls_abs_structure_Flack -1.34(179)
_refine_ls_extinction_method none
_refine_ls_goodness_of_fit_all 1.168
_refine_ls_goodness_of_fit_obs 1.284
_refine_ls_matrix_type full
_refine_ls_number_parameters 561
_refine_ls_number_reflns 4145
_refine_ls_number_restraints 0
_refine_ls_restrained_S_all 1.242
_refine_ls_restrained_S_obs 1.284
_refine_ls_R_factor_all 0.1966
_refine_ls_R_factor_obs 0.1012
_refine_ls_shift/esd_max -0.928
_refine_ls_shift/esd_mean 0.052
_refine_ls_structure_factor_coef Fsqd
_refine_ls_weighting_details 'w=1/[\s^2^(Fo^2^)+(0.0410P)^2^+24.2413P] where P=(Fo^2^+2Fc^2^)/3'
_refine_ls_weighting_scheme calc
_refine_ls_wR_factor_all 0.3157
_refine_ls_wR_factor_obs 0.2300
_reflns_number_observed 2296
_reflns_number_total 4180
_reflns_observed_criterion I>2\s(I)
_cod_data_source_file np070165msi20070410_054749.cif
_cod_data_source_block gymnasterone_D
_cod_depositor_comments
;
The following automatic conversions were performed:

'_refine_ls_weighting_scheme' value 'calc
w=1/[\s^2^(Fo^2^)+(0.0410P)^2^+24.2413P] where P=(Fo^2^+2Fc^2^)/3'
was changed to 'calc'. New tag '_refine_ls_weighting_details' was
created. The value of the new tag was set to
'w=1/[\s^2^(Fo^2^)+(0.0410P)^2^+24.2413P] where P=(Fo^2^+2Fc^2^)/3'.

Automatic conversion script
Id: cif_fix_values 3143 2015-03-26 13:38:13Z robertas 
;
_cod_original_cell_volume 4904.1(24)
_cod_original_sg_symbol_H-M P212121
_cod_database_code 1505232

loop_
_symmetry_equiv_pos_as_xyz
'x, y, z'
'-x+1/2, -y, z+1/2'
'x+1/2, -y+1/2, -z'
'-x, y+1/2, -z+1/2'

loop_
_atom_site_aniso_label
_atom_site_aniso_U_11
_atom_site_aniso_U_22
_atom_site_aniso_U_33
_atom_site_aniso_U_23
_atom_site_aniso_U_13
_atom_site_aniso_U_12
C1 0.089(11) 0.075(11) 0.060(10) -0.009(9) 0.002(9) 0.003(9)
C2 0.085(11) 0.078(11) 0.062(10) 0.006(9) 0.005(10) 0.012(9)
C3 0.085(12) 0.064(10) 0.078(12) 0.010(10) 0.027(11) 0.005(9)
O3 0.118(9) 0.092(8) 0.147(13) 0.047(10) -0.005(10) -0.006(8)
C4 0.069(10) 0.057(9) 0.098(13) 0.002(10) 0.012(11) 0.007(8)
C5 0.060(8) 0.042(7) 0.068(10) -0.004(7) 0.019(8) -0.007(7)
C6 0.047(8) 0.065(10) 0.084(12) -0.002(9) -0.010(9) 0.001(7)
C7 0.041(7) 0.065(9) 0.057(9) -0.015(8) -0.001(7) 0.002(7)
C8 0.051(8) 0.074(10) 0.027(7) -0.005(7) -0.005(7) 0.005(7)
C9 0.051(7) 0.063(8) 0.036(7) 0.002(7) -0.001(7) -0.012(6)
C10 0.058(8) 0.062(8) 0.039(8) 0.004(7) 0.006(7) 0.013(7)
C11 0.072(9) 0.072(9) 0.041(8) 0.000(7) -0.001(8) -0.017(8)
C12 0.070(9) 0.073(10) 0.046(8) -0.002(8) -0.021(8) -0.001(8)
C13 0.064(8) 0.047(7) 0.047(8) 0.004(7) 0.002(7) -0.011(7)
C14 0.049(7) 0.054(8) 0.036(7) -0.013(7) 0.011(7) -0.007(6)
C15 0.045(7) 0.090(11) 0.030(7) -0.011(8) 0.000(7) 0.007(7)
O15 0.064(6) 0.089(7) 0.056(6) -0.005(6) -0.006(6) -0.006(5)
C16 0.067(9) 0.062(9) 0.043(8) 0.005(7) -0.005(8) 0.002(7)
C17 0.043(7) 0.061(8) 0.057(9) -0.002(8) 0.005(7) -0.005(6)
C18 0.046(8) 0.088(10) 0.079(11) 0.021(10) 0.010(8) -0.004(7)
C19 0.065(9) 0.077(10) 0.055(9) -0.009(8) 0.020(8) 0.011(8)
C20 0.057(8) 0.065(9) 0.095(13) 0.009(10) -0.020(10) -0.013(7)
C21 0.191(20) 0.056(10) 0.146(19) 0.007(12) -0.075(18) -0.046(12)
C22 0.053(8) 0.052(8) 0.121(15) 0.009(10) -0.006(10) -0.008(7)
C23 0.085(11) 0.070(10) 0.092(13) 0.005(11) -0.009(11) 0.011(9)
C24 0.083(11) 0.060(10) 0.121(16) 0.028(11) -0.023(12) -0.016(9)
C25 0.158(22) 0.063(13) 0.281(42) 0.028(20) -0.100(27) -0.006(14)
C26 0.394(58) 0.090(21) 0.613(102) -0.035(38) -0.350(68) 0.047(26)
C27 0.302(42) 0.115(22) 0.439(71) 0.034(38) -0.001(56) 0.001(26)
C28 0.313(38) 0.113(18) 0.181(29) 0.003(19) -0.157(29) 0.044(22)
C1A 0.121(15) 0.067(10) 0.069(11) 0.023(9) 0.026(11) -0.005(10)
C2A 0.138(17) 0.064(10) 0.153(21) 0.037(13) 0.037(17) -0.015(11)
C3A 0.120(17) 0.075(12) 0.144(21) 0.034(14) 0.020(16) 0.007(12)
O3A 0.175(14) 0.095(9) 0.238(21) 0.088(13) 0.027(16) 0.013(10)
C4A 0.098(13) 0.058(10) 0.126(17) 0.011(11) 0.041(14) 0.011(9)
C5A 0.061(9) 0.051(8) 0.103(13) -0.001(10) 0.001(10) 0.010(8)
C6A 0.064(9) 0.073(11) 0.095(13) -0.016(10) 0.018(10) 0.013(8)
C7A 0.060(9) 0.065(9) 0.053(9) -0.014(8) 0.010(8) 0.001(7)
C8A 0.049(7) 0.057(8) 0.041(8) -0.002(7) -0.006(7) -0.007(7)
C9A 0.062(8) 0.055(8) 0.034(7) 0.014(7) -0.006(7) -0.002(7)
C10A 0.087(11) 0.051(9) 0.073(11) -0.002(8) 0.009(10) -0.007(8)
C11A 0.087(10) 0.072(10) 0.065(10) 0.000(9) 0.037(10) 0.000(8)
C12A 0.077(9) 0.043(7) 0.050(8) 0.000(7) 0.017(8) 0.011(7)
C13A 0.046(7) 0.060(8) 0.043(8) -0.010(7) 0.005(7) 0.003(6)
C14A 0.048(8) 0.078(10) 0.041(8) -0.012(8) 0.003(7) 0.000(7)
C15A 0.054(8) 0.064(9) 0.045(8) 0.014(8) 0.016(8) -0.008(7)
O15A 0.098(8) 0.096(8) 0.064(7) 0.019(7) 0.033(7) 0.009(6)
C16A 0.073(9) 0.072(9) 0.041(8) 0.002(8) 0.016(8) 0.002(8)
C17A 0.050(8) 0.059(8) 0.041(8) -0.004(7) -0.003(7) -0.002(7)
C18A 0.050(8) 0.092(11) 0.073(11) -0.004(10) -0.004(8) -0.010(8)
C19A 0.076(11) 0.071(10) 0.115(16) -0.012(11) 0.001(12) -0.025(9)
C20A 0.058(8) 0.045(7) 0.052(8) 0.007(7) -0.008(7) 0.000(7)
C21A 0.118(16) 0.062(11) 0.137(20) -0.030(13) 0.059(15) 0.010(11)
C22A 0.053(8) 0.071(10) 0.064(10) -0.005(9) 0.005(8) -0.008(8)
C23A 0.057(9) 0.060(9) 0.076(11) 0.001(9) -0.003(9) -0.001(7)
C24A 0.075(10) 0.079(10) 0.062(10) 0.020(9) 0.005(9) -0.004(9)
C25A 0.077(11) 0.079(11) 0.111(16) 0.012(12) 0.003(12) 0.013(10)
C26A 0.132(16) 0.051(9) 0.168(21) 0.029(13) 0.032(17) -0.001(10)
C27A 0.190(23) 0.085(13) 0.172(24) 0.020(16) 0.115(22) 0.036(15)
C28A 0.115(15) 0.116(15) 0.129(19) 0.013(15) 0.055(15) -0.025(13)

loop_
_atom_site_label
_atom_site_type_symbol
_atom_site_fract_x
_atom_site_fract_y
_atom_site_fract_z
_atom_site_U_iso_or_equiv
_atom_site_thermal_displace_type
_atom_site_occupancy
_atom_site_calc_flag
_atom_site_refinement_flags
C1 C 0.3777(7) 0.5999(4) 0.7580(24) 0.075(5) Uani 1 d .
H1A H 0.4154(7) 0.6133(4) 0.7880(24) 0.090 Uiso 1 calc R
H1B H 0.3469(7) 0.6097(4) 0.8515(24) 0.090 Uiso 1 calc R
C2 C 0.3860(7) 0.5567(4) 0.7933(26) 0.075(5) Uani 1 d .
H2A H 0.4201(7) 0.5476(4) 0.7113(26) 0.090 Uiso 1 calc R
H2B H 0.3953(7) 0.5521(4) 0.9383(26) 0.090 Uiso 1 calc R
C3 C 0.3308(8) 0.5345(5) 0.7357(28) 0.076(5) Uani 1 d .
O3 O 0.3179(6) 0.5035(3) 0.8235(25) 0.119(5) Uani 1 d .
C4 C 0.2952(7) 0.5481(4) 0.5659(28) 0.075(5) Uani 1 d .
H4 H 0.2627(7) 0.5331(4) 0.5202(28) 0.090 Uiso 1 calc R
C5 C 0.3074(6) 0.5827(4) 0.4674(24) 0.057(4) Uani 1 d .
C6 C 0.2711(6) 0.5946(4) 0.2942(27) 0.065(4) Uani 1 d .
H6 H 0.2453(6) 0.5766(4) 0.2335(27) 0.078 Uiso 1 calc R
C7 C 0.2725(5) 0.6306(4) 0.2155(23) 0.054(4) Uani 1 d .
H7 H 0.2484(5) 0.6364(4) 0.1014(23) 0.065 Uiso 1 calc R
C8 C 0.3107(6) 0.6607(4) 0.3032(19) 0.051(3) Uani 1 d .
C9 C 0.3367(6) 0.6509(4) 0.5159(20) 0.050(3) Uani 1 d .
H9 H 0.3027(6) 0.6529(4) 0.6134(20) 0.060 Uiso 1 calc R
C10 C 0.3583(6) 0.6082(4) 0.5265(20) 0.053(3) Uani 1 d .
C11 C 0.3833(6) 0.6806(4) 0.5877(22) 0.062(4) Uani 1 d .
H11A H 0.3890(6) 0.6781(4) 0.7363(22) 0.074 Uiso 1 calc R
H11B H 0.4218(6) 0.6753(4) 0.5211(22) 0.074 Uiso 1 calc R
C12 C 0.3644(7) 0.7218(4) 0.5383(22) 0.063(4) Uani 1 d .
H12A H 0.3948(7) 0.7395(4) 0.5912(22) 0.076 Uiso 1 calc R
H12B H 0.3264(7) 0.7274(4) 0.6080(22) 0.076 Uiso 1 calc R
C13 C 0.3566(6) 0.7284(4) 0.3068(21) 0.053(3) Uani 1 d .
C14 C 0.3184(5) 0.6954(4) 0.2147(20) 0.046(3) Uani 1 d .
C15 C 0.2851(6) 0.7114(4) 0.0346(20) 0.055(4) Uani 1 d .
O15 O 0.2559(4) 0.6943(3) -0.0943(16) 0.070(3) Uani 1 d .
C16 C 0.2912(6) 0.7547(4) 0.0378(21) 0.057(4) Uani 1 d .
H16A H 0.2517(6) 0.7669(4) 0.0238(21) 0.069 Uiso 1 calc R
H16B H 0.3169(6) 0.7634(4) -0.0752(21) 0.069 Uiso 1 calc R
C17 C 0.3198(5) 0.7651(4) 0.2470(22) 0.054(3) Uani 1 d .
H17 H 0.2864(5) 0.7672(4) 0.3470(22) 0.064 Uiso 1 calc R
C18 C 0.4192(5) 0.7283(4) 0.1891(25) 0.071(4) Uani 1 d .
H18A H 0.4125(7) 0.7333(28) 0.0444(36) 0.106 Uiso 1 calc R
H18B H 0.4383(21) 0.7035(11) 0.2054(131) 0.106 Uiso 1 calc R
H18C H 0.4450(17) 0.7481(20) 0.2457(105) 0.106 Uiso 1 calc R
C19 C 0.4127(6) 0.6012(4) 0.3799(23) 0.065(4) Uani 1 d .
H19A H 0.4467(14) 0.6164(21) 0.4254(88) 0.098 Uiso 1 calc R
H19B H 0.4018(15) 0.6087(25) 0.2413(35) 0.098 Uiso 1 calc R
H19C H 0.4234(28) 0.5743(6) 0.3819(112) 0.098 Uiso 1 calc R
C20 C 0.3515(6) 0.8040(4) 0.2451(27) 0.072(5) Uani 1 d .
H20 H 0.3849(6) 0.8024(4) 0.1447(27) 0.087 Uiso 1 calc R
C21 C 0.3792(9) 0.8148(4) 0.4565(33) 0.131(8) Uani 1 d .
H21A H 0.4142(40) 0.7989(31) 0.4823(110) 0.196 Uiso 1 calc R
H21B H 0.3497(24) 0.8106(41) 0.5638(43) 0.196 Uiso 1 calc R
H21C H 0.3909(65) 0.8416(13) 0.4555(87) 0.196 Uiso 1 calc R
C22 C 0.3098(6) 0.8354(4) 0.1746(31) 0.075(5) Uani 1 d .
H22 H 0.2715(6) 0.8361(4) 0.2356(31) 0.090 Uiso 1 calc R
C23 C 0.3215(8) 0.8619(4) 0.0363(29) 0.082(5) Uani 1 d .
H23 H 0.3584(8) 0.8599(4) -0.0323(29) 0.099 Uiso 1 calc R
C24 C 0.2823(8) 0.8949(4) -0.0236(33) 0.088(6) Uani 1 d .
H24 H 0.2468(8) 0.8961(4) 0.0681(33) 0.105 Uiso 1 calc R
C25 C 0.3206(14) 0.9337(6) -0.0025(60) 0.167(14) Uani 1 d .
H25 H 0.3563(14) 0.9324(6) -0.0929(60) 0.201 Uiso 1 calc R
C26 C 0.3385(19) 0.9403(8) 0.1983(87) 0.366(40) Uani 1 d .
H26A H 0.3085(130) 0.9558(144) 0.2673(285) 0.549 Uiso 1 calc R
H26B H 0.3767(131) 0.9537(149) 0.1986(87) 0.549 Uiso 1 calc R
H26C H 0.3427(259) 0.9160(13) 0.2695(271) 0.549 Uiso 1 calc R
C27 C 0.2797(15) 0.9646(7) -0.0742(77) 0.285(24) Uani 1 d .
H27A H 0.2917(131) 0.9728(94) -0.2103(308) 0.428 Uiso 1 calc R
H27B H 0.2818(162) 0.9861(57) 0.0198(406) 0.428 Uiso 1 calc R
H27C H 0.2388(33) 0.9549(43) -0.0787(708) 0.428 Uiso 1 calc R
C28 C 0.2623(14) 0.8913(7) -0.2408(43) 0.203(16) Uani 1 d .
H28A H 0.2965(24) 0.8944(73) -0.3314(45) 0.304 Uiso 1 calc R
H28B H 0.2326(87) 0.9108(49) -0.2707(122) 0.304 Uiso 1 calc R
H28C H 0.2447(107) 0.8661(30) -0.2619(110) 0.304 Uiso 1 calc R
C1A C 0.5937(8) 0.9207(4) -0.8869(26) 0.086(5) Uani 1 d .
H1A1 H 0.5654(8) 0.9098(4) -0.9863(26) 0.103 Uiso 1 calc R
H1A2 H 0.6339(8) 0.9111(4) -0.9206(26) 0.103 Uiso 1 calc R
C2A C 0.5934(9) 0.9657(4) -0.9071(39) 0.118(8) Uani 1 d .
H2A1 H 0.6263(9) 0.9762(4) -0.8247(39) 0.142 Uiso 1 calc R
H2A2 H 0.6006(9) 0.9726(4) -1.0507(39) 0.142 Uiso 1 calc R
C3A C 0.5360(10) 0.9830(5) -0.8387(40) 0.113(7) Uani 1 d .
O3A O 0.5171(7) 1.0138(4) -0.9053(32) 0.169(8) Uani 1 d .
C4A C 0.5029(8) 0.9630(4) -0.6728(32) 0.094(6) Uani 1 d .
H4A H 0.4684(8) 0.9747(4) -0.6184(32) 0.113 Uiso 1 calc R
C5A C 0.5199(6) 0.9286(4) -0.5958(29) 0.072(5) Uani 1 d .
C6A C 0.4864(7) 0.9106(4) -0.4283(29) 0.077(5) Uani 1 d .
H6A H 0.4568(7) 0.9251(4) -0.3608(29) 0.093 Uiso 1 calc R
C7A C 0.4958(6) 0.8737(4) -0.3651(22) 0.060(4) Uani 1 d .
H7A H 0.4735(6) 0.8644(4) -0.2533(22) 0.072 Uiso 1 calc R
C8A C 0.5396(6) 0.8479(4) -0.4648(21) 0.049(3) Uani 1 d .
C9A C 0.5630(6) 0.8634(3) -0.6731(19) 0.050(3) Uani 1 d .
H9A H 0.5290(6) 0.8605(3) -0.7698(19) 0.060 Uiso 1 calc R
C10A C 0.5761(7) 0.9069(4) -0.6649(26) 0.070(4) Uani 1 d .
C11A C 0.6137(7) 0.8386(4) -0.7624(25) 0.075(5) Uani 1 d .
H11C H 0.6154(7) 0.8426(4) -0.9113(25) 0.090 Uiso 1 calc R
H11D H 0.6520(7) 0.8472(4) -0.7045(25) 0.090 Uiso 1 calc R
C12A C 0.6058(7) 0.7959(3) -0.7188(21) 0.057(4) Uani 1 d .
H12C H 0.6399(7) 0.7820(3) -0.7772(21) 0.068 Uiso 1 calc R
H12D H 0.5694(7) 0.7869(3) -0.7883(21) 0.068 Uiso 1 calc R
C13A C 0.6010(6) 0.7862(4) -0.4866(21) 0.050(3) Uani 1 d .
C14A C 0.5548(6) 0.8142(4) -0.3940(21) 0.056(4) Uani 1 d .
C15A C 0.5245(6) 0.7936(4) -0.2193(22) 0.054(4) Uani 1 d .
O15A O 0.4913(5) 0.8068(3) -0.0872(17) 0.086(3) Uani 1 d .
C16A C 0.5454(6) 0.7510(4) -0.2271(21) 0.062(4) Uani 1 d .
H16C H 0.5738(6) 0.7456(4) -0.1159(21) 0.075 Uiso 1 calc R
H16D H 0.5110(6) 0.7336(4) -0.2143(21) 0.075 Uiso 1 calc R
C17A C 0.5757(6) 0.7462(4) -0.4359(20) 0.050(3) Uani 1 d .
H17A H 0.5433(6) 0.7411(4) -0.5365(20) 0.060 Uiso 1 calc R
C18A C 0.6629(6) 0.7935(4) -0.3803(25) 0.072(4) Uani 1 d .
H18D H 0.6928(11) 0.7764(21) -0.4387(111) 0.108 Uiso 1 calc R
H18E H 0.6593(12) 0.7886(27) -0.2342(35) 0.108 Uiso 1 calc R
H18F H 0.6750(22) 0.8199(9) -0.4021(132) 0.108 Uiso 1 calc R
C19A C 0.6275(7) 0.9158(4) -0.5093(30) 0.087(6) Uani 1 d .
H19D H 0.6256(34) 0.9426(9) -0.4696(144) 0.131 Uiso 1 calc R
H19E H 0.6660(7) 0.9106(33) -0.5730(69) 0.131 Uiso 1 calc R
H19F H 0.6229(31) 0.8998(25) -0.3885(85) 0.131 Uiso 1 calc R
C20A C 0.6184(6) 0.7110(3) -0.4411(22) 0.052(3) Uani 1 d .
H20A H 0.6504(6) 0.7153(3) -0.3380(22) 0.062 Uiso 1 calc R
C21A C 0.6495(9) 0.7047(5) -0.6532(39) 0.106(8) Uani 1 d .
H21D H 0.6759(81) 0.7318(53) -0.6975(332) 0.158 Uiso 1 d .
H21E H 0.6141(94) 0.7022(59) -0.7684(346) 0.158 Uiso 1 d .
H21F H 0.6723(82) 0.6781(55) -0.6629(364) 0.158 Uiso 1 d .
C22A C 0.5848(6) 0.6745(4) -0.3801(25) 0.063(4) Uani 1 d .
H22A H 0.5505(6) 0.6684(4) -0.4571(25) 0.075 Uiso 1 calc R
C23A C 0.5987(6) 0.6516(4) -0.2356(26) 0.065(4) Uani 1 d .
H23A H 0.6326(6) 0.6584(4) -0.1577(26) 0.077 Uiso 1 calc R
C24A C 0.5669(7) 0.6139(4) -0.1715(25) 0.072(4) Uani 1 d .
H24A H 0.5324(7) 0.6102(4) -0.2652(25) 0.087 Uiso 1 calc R
C25A C 0.6077(8) 0.5797(5) -0.1961(33) 0.089(6) Uani 1 d .
H25A H 0.6437(8) 0.5842(5) -0.1100(33) 0.107 Uiso 1 calc R
C26A C 0.5770(8) 0.5424(4) -0.1175(38) 0.117(8) Uani 1 d .
H26D H 0.5437(48) 0.5360(27) -0.2070(152) 0.175 Uiso 1 calc R
H26E H 0.5623(66) 0.5465(16) 0.0209(102) 0.175 Uiso 1 calc R
H26F H 0.6059(22) 0.5216(12) -0.1175(247) 0.175 Uiso 1 calc R
C27A C 0.6288(10) 0.5740(5) -0.4141(38) 0.149(11) Uani 1 d .
H27D H 0.6528(68) 0.5508(29) -0.4225(67) 0.223 Uiso 1 calc R
H27E H 0.6529(67) 0.5958(25) -0.4559(99) 0.223 Uiso 1 calc R
H27F H 0.5943(10) 0.5717(50) -0.5042(54) 0.223 Uiso 1 calc R
C28A C 0.5413(9) 0.6196(6) 0.0484(34) 0.120(8) Uani 1 d .
H28D H 0.5152(52) 0.6419(26) 0.0500(62) 0.180 Uiso 1 calc R
H28E H 0.5741(9) 0.6234(42) 0.1442(48) 0.180 Uiso 1 calc R
H28F H 0.5185(57) 0.5971(18) 0.0880(96) 0.180 Uiso 1 calc R

loop_
_atom_type_symbol
_atom_type_description
_atom_type_scat_dispersion_real
_atom_type_scat_dispersion_imag
_atom_type_scat_source
O O 0.0492 0.0322 'International Tables Vol C Tables 4.2.6.8 and 6.1.1.4'
C C 0.0181 0.0091 'International Tables Vol C Tables 4.2.6.8 and 6.1.1.4'
H H 0.0000 0.0000 'International Tables Vol C Tables 4.2.6.8 and 6.1.1.4'

loop_
_geom_angle_atom_site_label_1
_geom_angle_atom_site_label_2
_geom_angle_atom_site_label_3
_geom_angle
C2 C1 C10 110.6(13)
C3 C2 C1 111.7(13)
O3 C3 C4 120.3(17)
O3 C3 C2 121.2(17)
C4 C3 C2 118.3(14)
C5 C4 C3 122.0(15)
C4 C5 C6 119.9(14)
C4 C5 C10 123.1(14)
C6 C5 C10 116.9(12)
C7 C6 C5 123.2(13)
C6 C7 C8 122.0(13)
C14 C8 C7 123.3(12)
C14 C8 C9 122.3(12)
C7 C8 C9 114.1(12)
C11 C9 C8 112.2(11)
C11 C9 C10 114.8(11)
C8 C9 C10 111.5(11)
C5 C10 C19 109.8(11)
C5 C10 C9 108.8(10)
C19 C10 C9 111.1(11)
C5 C10 C1 109.9(12)
C19 C10 C1 109.9(11)
C9 C10 C1 107.3(11)
C12 C11 C9 112.4(11)
C11 C12 C13 112.2(12)
C12 C13 C14 109.3(11)
C12 C13 C17 115.1(12)
C14 C13 C17 102.8(10)
C12 C13 C18 112.0(13)
C14 C13 C18 107.1(11)
C17 C13 C18 109.9(10)
C8 C14 C15 127.2(12)
C8 C14 C13 124.6(12)
C15 C14 C13 107.4(11)
O15 C15 C14 128.6(14)
O15 C15 C16 123.0(13)
C14 C15 C16 108.4(11)
C15 C16 C17 106.4(11)
C20 C17 C16 113.0(12)
C20 C17 C13 118.9(11)
C16 C17 C13 104.0(11)
C22 C20 C17 111.1(11)
C22 C20 C21 109.8(15)
C17 C20 C21 113.0(13)
C23 C22 C20 126.6(15)
C22 C23 C24 127.1(17)
C28 C24 C23 110.8(19)
C28 C24 C25 108.2(20)
C23 C24 C25 108.4(16)
C26 C25 C27 110.6(36)
C26 C25 C24 111.9(31)
C27 C25 C24 104.9(22)
C10A C1A C2A 112.4(15)
C3A C2A C1A 112.7(15)
O3A C3A C2A 123.0(21)
O3A C3A C4A 119.8(20)
C2A C3A C4A 117.1(17)
C5A C4A C3A 123.2(17)
C4A C5A C6A 120.9(15)
C4A C5A C10A 123.9(16)
C6A C5A C10A 115.1(13)
C7A C6A C5A 123.3(14)
C6A C7A C8A 122.9(14)
C14A C8A C7A 124.3(13)
C14A C8A C9A 122.2(13)
C7A C8A C9A 113.3(12)
C11A C9A C10A 115.1(12)
C11A C9A C8A 112.6(11)
C10A C9A C8A 112.0(12)
C5A C10A C9A 109.9(12)
C5A C10A C19A 108.1(13)
C9A C10A C19A 110.9(13)
C5A C10A C1A 108.8(14)
C9A C10A C1A 108.4(12)
C19A C10A C1A 110.7(14)
C12A C11A C9A 113.1(11)
C11A C12A C13A 113.7(12)
C14A C13A C17A 104.2(10)
C14A C13A C12A 106.8(11)
C17A C13A C12A 115.6(11)
C14A C13A C18A 108.2(11)
C17A C13A C18A 112.0(11)
C12A C13A C18A 109.6(12)
C8A C14A C15A 125.3(13)
C8A C14A C13A 127.2(13)
C15A C14A C13A 107.1(12)
O15A C15A C14A 128.5(13)
O15A C15A C16A 124.3(12)
C14A C15A C16A 107.2(12)
C17A C16A C15A 105.4(11)
C16A C17A C13A 104.6(11)
C16A C17A C20A 112.1(11)
C13A C17A C20A 119.2(10)
C22A C20A C17A 110.6(11)
C22A C20A C21A 109.4(12)
C17A C20A C21A 113.6(12)
C23A C22A C20A 126.6(14)
C22A C23A C24A 128.4(15)
C25A C24A C23A 111.6(13)
C25A C24A C28A 114.9(15)
C23A C24A C28A 107.9(15)
C27A C25A C24A 113.0(16)
C27A C25A C26A 109.7(18)
C24A C25A C26A 111.2(14)

loop_
_geom_bond_atom_site_label_1
_geom_bond_atom_site_label_2
_geom_bond_distance
C1 C2 1.52(2)
C1 C10 1.58(2)
C2 C3 1.48(2)
C3 O3 1.24(2)
C3 C4 1.43(2)
C4 C5 1.38(2)
C5 C6 1.43(2)
C5 C10 1.48(2)
C6 C7 1.34(2)
C7 C8 1.45(2)
C8 C14 1.34(2)
C8 C9 1.52(2)
C9 C11 1.52(2)
C9 C10 1.55(2)
C10 C19 1.54(2)
C11 C12 1.51(2)
C12 C13 1.52(2)
C13 C14 1.54(2)
C13 C17 1.56(2)
C13 C18 1.57(2)
C14 C15 1.48(2)
C15 O15 1.205(15)
C15 C16 1.50(2)
C16 C17 1.53(2)
C17 C20 1.51(2)
C20 C22 1.49(2)
C20 C21 1.54(2)
C22 C23 1.30(2)
C23 C24 1.48(2)
C24 C28 1.47(3)
C24 C25 1.59(3)
C25 C26 1.37(5)
C25 C27 1.47(3)
C1A C10A 1.56(2)
C1A C2A 1.56(2)
C2A C3A 1.47(2)
C3A O3A 1.22(2)
C3A C4A 1.47(3)
C4A C5A 1.34(2)
C5A C6A 1.45(2)
C5A C10A 1.51(2)
C6A C7A 1.35(2)
C7A C8A 1.46(2)
C8A C14A 1.30(2)
C8A C9A 1.53(2)
C9A C11A 1.52(2)
C9A C10A 1.53(2)
C10A C19A 1.54(2)
C11A C12A 1.51(2)
C12A C13A 1.54(2)
C13A C14A 1.52(2)
C13A C17A 1.53(2)
C13A C18A 1.55(2)
C14A C15A 1.49(2)
C15A O15A 1.21(2)
C15A C16A 1.54(2)
C16A C17A 1.51(2)
C17A C20A 1.54(2)
C20A C22A 1.51(2)
C20A C21A 1.54(2)
C22A C23A 1.26(2)
C23A C24A 1.53(2)
C24A C25A 1.49(2)
C24A C28A 1.54(2)
C25A C27A 1.49(3)
C25A C26A 1.54(2)

loop_
_cod_related_entry_id
_cod_related_entry_database
_cod_related_entry_code
1 ChemSpider 23076738
